data_7713474
loop_
_publ_author_name
'Behera, Jogendra Nath'
'Sahoo, Malaya Kumar'

_publ_section_title
;
 Structure and magnetic properties of an amine-templated one-dimensional
 cobalt-fluoro-sulfate containing Co4F4 Cubane &amp; hydrogen evolution
 reaction (HER) performance of its derived carbon-wrapped CoSe2 nanorods
;
_journal_name_full 'Dalton Transactions'
_journal_paper_doi 10.1039/D3DT01789C
_journal_year 2023
_chemical_formula_moiety 'C12 H16 Co4 F4 N8 O12 S3, 2(C2 H8 N)'
_chemical_formula_sum 'C16 H32 Co4 F4 N10 O12 S3'
_chemical_formula_weight 964.41
_chemical_name_systematic 'CobaltFluorocubane 1D MOF'
_chemical_properties_physical Moisture-sensitive
_space_group_crystal_system monoclinic
_space_group_IT_number 5
_space_group_name_Hall 'C 2y'
_space_group_name_H-M_alt 'C 1 2 1'
_atom_sites_solution_hydrogens geom
_atom_sites_solution_primary dual
_audit_creation_date 2022-08-10
_audit_creation_method
;
Olex2 1.2-alpha
(compiled 2017.03.28 svn.r3405 for OlexSys, GUI svn.r5335)
;
_audit_update_record
;
2022-08-10 deposited with the CCDC.	2023-07-14 downloaded from the CCDC.
;
_cell_angle_alpha 90
_cell_angle_beta 104.375(4)
_cell_angle_gamma 90
_cell_formula_units_Z 2
_cell_length_a 18.8453(8)
_cell_length_b 8.0828(3)
_cell_length_c 11.4284(5)
_cell_measurement_reflns_used 15689
_cell_measurement_temperature 296(2)
_cell_measurement_theta_max 30.5900
_cell_measurement_theta_min 3.6480
_cell_volume 1686.30(12)
_computing_cell_refinement 'CrysAlisPro 1.171.39.46b (Rigaku OD, 2018)'
_computing_data_collection 'CrysAlisPro 1.171.39.46b (Rigaku OD, 2018)'
_computing_data_reduction 'CrysAlisPro 1.171.39.46b (Rigaku OD, 2018)'
_computing_molecular_graphics 'Olex2 (Dolomanov et al., 2009)'
_computing_publication_material 'Olex2 (Dolomanov et al., 2009)'
_computing_structure_refinement 'ShelXL (Sheldrick, 2015)'
_computing_structure_solution 'ShelXT (Sheldrick, 2015)'
_diffrn_ambient_environment air
_diffrn_ambient_temperature 296(2)
_diffrn_detector 'CCD plate'
_diffrn_detector_type 'Pilatus 200K'
_diffrn_measured_fraction_theta_full 0.996
_diffrn_measured_fraction_theta_max 0.995
_diffrn_measurement_details
;
List of Runs (angles in degrees, time in seconds):

  # Type    Start    End  Width  t~exp~   \w     \q     \k     \f   Frames
#--------------------------------------------------------------------------
  1  \w    -63.00   7.00   0.50   15.72    --    3.67 -35.00 -44.00  140
  2  \w      1.00  71.00   0.50   15.72    --    3.67  35.00 112.00  140
  3  \w     -7.00  63.00   0.50   15.72    --   -3.98  35.00 112.00  140
  4  \w    -71.00  -1.00   0.50   15.72    --   -3.98 -35.00 -44.00  140
  5  \w    -66.00   9.00   0.50   15.72    --    3.67 -19.00-150.00  150
  6  \w    -19.00  68.00   0.50   15.72    --    3.67  77.00 -90.00  174
  7  \w    -20.00  40.00   0.50   15.72    --    3.67 -99.00-180.00  120
  8  \w     -9.00  18.00   0.50   15.72    --   -3.98 -99.00-150.00   54
  9  \w    -20.00  26.00   0.50   15.72    --   -3.98 -99.00  90.00   92
 10  \w     27.00  53.00   0.50   15.72    --   -3.98  19.00-180.00   52
 11  \w     -6.00  61.00   0.50   15.72    --   -3.98  38.00-150.00  134
 12  \w    -19.00  30.00   0.50   15.72    --   -3.98 -99.00 120.00   98
;
_diffrn_measurement_device 'four-circle diffractometer'
_diffrn_measurement_device_type 'SuperNova, Dual, Cu at home/near, Pilatus 200K'
_diffrn_measurement_method '\w scans'
_diffrn_measurement_specimen_support 'Mitegen 50um'
_diffrn_orient_matrix_type 'CrysAlisPro convention (1999,Acta A55,543-557)'
_diffrn_orient_matrix_UB_11 0.0328086000
_diffrn_orient_matrix_UB_12 0.0328303000
_diffrn_orient_matrix_UB_13 -0.0103932000
_diffrn_orient_matrix_UB_21 0.0118743000
_diffrn_orient_matrix_UB_22 0.0221317000
_diffrn_orient_matrix_UB_23 0.0618507000
_diffrn_orient_matrix_UB_31 0.0170911000
_diffrn_orient_matrix_UB_32 -0.0783092000
_diffrn_orient_matrix_UB_33 0.0131109000
_diffrn_radiation_collimation 0.3
_diffrn_radiation_monochromator mirror
_diffrn_radiation_probe x-ray
_diffrn_radiation_type MoK\a
_diffrn_radiation_wavelength 0.71073
_diffrn_reflns_av_R_equivalents 0.0935
_diffrn_reflns_av_unetI/netI 0.0445
_diffrn_reflns_Laue_measured_fraction_full 0.996
_diffrn_reflns_Laue_measured_fraction_max 0.995
_diffrn_reflns_limit_h_max 23
_diffrn_reflns_limit_h_min -23
_diffrn_reflns_limit_k_max 10
_diffrn_reflns_limit_k_min -10
_diffrn_reflns_limit_l_max 14
_diffrn_reflns_limit_l_min -14
_diffrn_reflns_number 17206
_diffrn_reflns_point_group_measured_fraction_full 0.997
_diffrn_reflns_point_group_measured_fraction_max 0.993
_diffrn_reflns_theta_full 25.242
_diffrn_reflns_theta_max 26.713
_diffrn_reflns_theta_min 3.465
_diffrn_source 'micro-focus sealed X-ray tube'
_diffrn_source_current 24.0
_diffrn_source_power 1.2
_diffrn_source_target Mo
_diffrn_source_type 'SuperNova (Mo) X-ray Source'
_diffrn_source_voltage 50.0
_diffrn_standards_number 0
_exptl_absorpt_coefficient_mu 2.210
_exptl_absorpt_correction_T_max 1.00000
_exptl_absorpt_correction_T_min 0.81612
_exptl_absorpt_correction_type multi-scan
_exptl_absorpt_process_details
;
CrysAlisPro 1.171.39.46b (Rigaku Oxford Diffraction, 2018)
Empirical absorption correction using spherical harmonics,
 implemented in SCALE3 ABSPACK scaling algorithm.
;
_exptl_crystal_colour 'dark pink'
_exptl_crystal_colour_modifier dark
_exptl_crystal_colour_primary pink
_exptl_crystal_density_diffrn 1.899
_exptl_crystal_description needle
_exptl_crystal_F_000 972
_exptl_crystal_preparation 'solvothermal,Magnetic properties'
_exptl_crystal_recrystallization_method NA
_exptl_crystal_size_max 0.66
_exptl_crystal_size_mid 0.32
_exptl_crystal_size_min 0.3
_refine_diff_density_max 1.262
_refine_diff_density_min -0.625
_refine_diff_density_rms 0.184
_refine_ls_abs_structure_details
;
 Flack x determined using 1493 quotients [(I+)-(I-)]/[(I+)+(I-)]
 (Parsons, Flack and Wagner, Acta Cryst. B69 (2013) 249-259).
;
_refine_ls_abs_structure_Flack 0.03(3)
_refine_ls_extinction_method none
_refine_ls_goodness_of_fit_ref 1.125
_refine_ls_hydrogen_treatment constr
_refine_ls_matrix_type full
_refine_ls_number_parameters 224
_refine_ls_number_reflns 3548
_refine_ls_number_restraints 1
_refine_ls_restrained_S_all 1.125
_refine_ls_R_factor_all 0.0636
_refine_ls_R_factor_gt 0.0620
_refine_ls_shift/su_max 0.000
_refine_ls_shift/su_mean 0.000
_refine_ls_structure_factor_coef Fsqd
_refine_ls_weighting_details 'w=1/[\s^2^(Fo^2^)+(0.0711P)^2^+31.2156P] where P=(Fo^2^+2Fc^2^)/3'
_refine_ls_weighting_scheme calc
_refine_ls_wR_factor_gt 0.1795
_refine_ls_wR_factor_ref 0.1801
_reflns_Friedel_coverage 0.860
_reflns_Friedel_fraction_full 0.997
_reflns_Friedel_fraction_max 0.990
_reflns_number_gt 3455
_reflns_number_total 3548
_reflns_threshold_expression 'I > 2\s(I)'
_cod_data_source_file d3dt01789c2.cif
_cod_data_source_block cubane
_cod_database_code 7713474
_shelx_shelxl_version_number 2016/4
_chemical_oxdiff_formula 'C32 H56 Co10 F24 N12 O8 S12 '
_shelx_space_group_comment
;
The symmetry employed for this shelxl refinement is uniquely defined
by the following loop, which should always be used as a source of
symmetry information in preference to the above space-group names.
They are only intended as comments.
;
_diffrn_oxdiff_ac3_digest_frames
;
019b5856969ae961831a891b104466ae5b000262d93
;
_reflns_odcompleteness_completeness 99.57
_reflns_odcompleteness_iscentric 1
_reflns_odcompleteness_theta 26.32
_olex2_refinement_description
;
1. Fixed Uiso
 At 1.2 times of:
  All C(H) groups, All N(H) groups, All N(H,H) groups
 At 1.5 times of:
  All C(H,H,H) groups
2.a Secondary CH2 refined with riding coordinates:
 N5(H5A,H5B)
2.b Aromatic/amide H refined with riding coordinates:
 N2(H2), C1(H1), C2(H2A), C3(H3), C5(H5), C4(H4), C6(H6), N4(H4A)
2.c Idealised Me refined as rotating group:
 C7(H7A,H7B,H7C), C8(H8A,H8B,H8C)
;
_olex2_submission_special_instructions 'No special instructions were received'
_oxdiff_exptl_absorpt_empirical_details
;
Empirical correction (ABSPACK) includes:
- Absorption correction using spherical harmonics
- Frame scaling
;
_oxdiff_exptl_absorpt_empirical_full_max 1.566
_oxdiff_exptl_absorpt_empirical_full_min 0.831

loop_
_space_group_symop_operation_xyz
'x, y, z'
'-x, y, -z'
'x+1/2, y+1/2, z'
'-x+1/2, y+1/2, -z'

loop_
_atom_site_label
_atom_site_type_symbol
_atom_site_fract_x
_atom_site_fract_y
_atom_site_fract_z
_atom_site_U_iso_or_equiv
_atom_site_adp_type
_atom_site_occupancy
_atom_site_site_symmetry_order
_atom_site_calc_flag
_atom_site_refinement_flags_posn
_atom_site_refinement_flags_adp
_atom_site_refinement_flags_occupancy
_atom_site_disorder_assembly
_atom_site_disorder_group
Co2 Co -0.08610(8) -0.33617(17) -0.03820(13) 0.0204(4) Uani 1 1 d . . . . .
Co1 Co -0.00566(8) -0.62233(17) -0.14024(13) 0.0215(4) Uani 1 1 d . . . . .
S2 S 0.000000 -0.9803(5) 0.000000 0.0220(8) Uani 1 2 d S T P . .
S1 S -0.15079(18) -0.4712(5) -0.3123(3) 0.0321(7) Uani 1 1 d . . . . .
F2 F 0.0013(4) -0.3618(9) -0.1197(6) 0.0211(16) Uani 1 1 d . . . . .
F1 F -0.0740(4) -0.5932(9) -0.0205(7) 0.0261(17) Uani 1 1 d . . . . .
O6 O 0.0009(6) -0.8756(11) -0.1061(9) 0.033(2) Uani 1 1 d . . . . .
O1 O -0.1011(5) -0.6123(13) -0.2718(9) 0.038(2) Uani 1 1 d . . . . .
O5 O -0.0661(5) -0.0807(10) -0.0306(9) 0.028(2) Uani 1 1 d . . . . .
O2 O -0.1539(5) -0.3614(14) -0.2108(8) 0.039(2) Uani 1 1 d . . . . .
N1 N 0.0612(7) -0.6396(16) -0.2560(10) 0.036(3) Uani 1 1 d . . . . .
N3 N -0.1686(6) -0.3059(15) 0.0458(11) 0.033(3) Uani 1 1 d . . . . .
O4 O -0.1232(11) -0.3778(16) -0.3991(13) 0.076(5) Uani 1 1 d . . . . .
O3 O -0.2236(8) -0.537(2) -0.3639(13) 0.070(4) Uani 1 1 d . . . . .
N2 N 0.1139(11) -0.576(2) -0.3996(15) 0.066(5) Uani 1 1 d . . . . .
H2 H 0.123738 -0.523245 -0.459157 0.080 Uiso 1 1 calc R . . . .
C1 C 0.1161(10) -0.751(2) -0.2549(18) 0.052(4) Uani 1 1 d . . . . .
H1 H 0.128718 -0.839262 -0.201756 0.063 Uiso 1 1 calc R . . . .
C2 C 0.1491(12) -0.711(3) -0.344(2) 0.071(7) Uani 1 1 d . . . . .
H2A H 0.188021 -0.766078 -0.363632 0.086 Uiso 1 1 calc R . . . .
C3 C 0.0614(11) -0.538(2) -0.3455(15) 0.053(4) Uani 1 1 d . . . . .
H3 H 0.028907 -0.450237 -0.368035 0.063 Uiso 1 1 calc R . . . .
C5 C -0.2272(10) -0.219(2) 0.1789(16) 0.053(4) Uani 1 1 d . . . . .
H5 H -0.236523 -0.177976 0.249796 0.063 Uiso 1 1 calc R . . A .
C4 C -0.1638(10) -0.231(3) 0.1526(17) 0.055(4) Uani 1 1 d . . . . .
H4 H -0.120145 -0.192832 0.202280 0.066 Uiso 1 1 calc R . . . .
C6 C -0.2363(11) -0.353(6) 0.014(3) 0.138(18) Uani 1 1 d . . . . .
H6 H -0.255110 -0.429738 -0.046237 0.165 Uiso 1 1 calc R . . A .
C7 C -0.1776(11) 0.020(3) -0.350(2) 0.064(5) Uani 1 1 d . . . . .
H7A H -0.201551 -0.024529 -0.427724 0.097 Uiso 1 1 calc GR . . . .
H7B H -0.176786 0.138139 -0.354216 0.097 Uiso 1 1 calc GR . . . .
H7C H -0.203621 -0.013935 -0.291642 0.097 Uiso 1 1 calc GR . . . .
N5 N -0.1031(10) -0.042(2) -0.3142(14) 0.057(4) Uani 1 1 d . . . . .
H5A H -0.081391 -0.003035 -0.241371 0.068 Uiso 1 1 calc R . . . .
H5B H -0.104092 -0.152190 -0.309019 0.068 Uiso 1 1 calc R . . . .
N4 N -0.2756(10) -0.277(5) 0.082(2) 0.156(17) Uani 1 1 d . . . A -1
H4A H -0.322507 -0.267149 0.066059 0.188 Uiso 1 1 calc R . . A -1
C8 C -0.0606(19) 0.004(4) -0.398(3) 0.104(11) Uani 1 1 d . . . . .
H8A H -0.078811 -0.053512 -0.473169 0.157 Uiso 1 1 calc GR . . . .
H8B H -0.010167 -0.025028 -0.365143 0.157 Uiso 1 1 calc GR . . . .
H8C H -0.064487 0.121069 -0.412100 0.157 Uiso 1 1 calc GR . . . .

loop_
_atom_site_aniso_label
_atom_site_aniso_U_11
_atom_site_aniso_U_22
_atom_site_aniso_U_33
_atom_site_aniso_U_23
_atom_site_aniso_U_13
_atom_site_aniso_U_12
Co2 0.0220(7) 0.0173(7) 0.0231(7) 0.0005(6) 0.0079(5) 0.0025(6)
Co1 0.0308(8) 0.0152(7) 0.0204(7) -0.0016(6) 0.0101(6) -0.0013(6)
S2 0.033(2) 0.0096(15) 0.0241(18) 0.000 0.0096(15) 0.000
S1 0.0348(16) 0.0378(17) 0.0215(14) -0.0021(13) 0.0029(12) 0.0004(14)
F2 0.024(3) 0.018(4) 0.023(3) 0.000(3) 0.008(3) -0.003(3)
F1 0.031(3) 0.022(4) 0.026(3) -0.001(3) 0.008(3) -0.004(3)
O6 0.060(7) 0.017(5) 0.026(4) -0.001(4) 0.018(4) -0.002(4)
O1 0.043(5) 0.031(5) 0.035(5) -0.015(5) -0.004(4) 0.003(5)
O5 0.024(4) 0.018(5) 0.042(5) 0.000(3) 0.008(4) -0.001(3)
O2 0.037(5) 0.052(7) 0.026(4) -0.008(5) 0.006(4) 0.012(5)
N1 0.048(6) 0.034(7) 0.031(5) -0.002(5) 0.021(5) -0.005(6)
N3 0.033(6) 0.033(7) 0.040(6) -0.003(5) 0.020(5) 0.004(5)
O4 0.152(14) 0.041(7) 0.061(8) 0.013(6) 0.076(10) 0.018(8)
O3 0.066(8) 0.077(9) 0.057(8) -0.017(7) -0.005(7) 0.000(7)
N2 0.088(12) 0.074(12) 0.055(9) -0.007(8) 0.051(9) -0.017(10)
C1 0.052(10) 0.050(10) 0.060(11) 0.003(8) 0.025(8) 0.011(8)
C2 0.054(12) 0.102(18) 0.069(13) -0.028(13) 0.036(10) -0.008(11)
C3 0.066(11) 0.057(10) 0.043(9) 0.017(8) 0.028(8) 0.002(8)
C5 0.052(10) 0.067(12) 0.049(10) -0.007(8) 0.029(8) 0.016(8)
C4 0.048(9) 0.069(12) 0.049(10) -0.010(8) 0.015(8) 0.003(8)
C6 0.043(11) 0.27(5) 0.107(19) -0.12(3) 0.041(13) -0.06(2)
C7 0.057(10) 0.046(9) 0.086(14) 0.002(10) 0.009(9) 0.004(9)
N5 0.074(11) 0.044(8) 0.049(8) 0.002(7) 0.007(8) -0.019(7)
N4 0.036(9) 0.33(5) 0.115(19) -0.07(3) 0.038(11) 0.017(17)
C8 0.16(3) 0.079(18) 0.11(2) -0.014(16) 0.10(2) -0.023(19)

loop_
_atom_type_symbol
_atom_type_description
_atom_type_scat_dispersion_real
_atom_type_scat_dispersion_imag
_atom_type_scat_source
C C 0.0033 0.0016 'International Tables Vol C Tables 4.2.6.8 and 6.1.1.4'
H H 0.0000 0.0000 'International Tables Vol C Tables 4.2.6.8 and 6.1.1.4'
Co Co 0.3494 0.9721 'International Tables Vol C Tables 4.2.6.8 and 6.1.1.4'
F F 0.0171 0.0103 'International Tables Vol C Tables 4.2.6.8 and 6.1.1.4'
N N 0.0061 0.0033 'International Tables Vol C Tables 4.2.6.8 and 6.1.1.4'
O O 0.0106 0.0060 'International Tables Vol C Tables 4.2.6.8 and 6.1.1.4'
S S 0.1246 0.1234 'International Tables Vol C Tables 4.2.6.8 and 6.1.1.4'

loop_
_geom_angle_atom_site_label_1
_geom_angle_atom_site_label_2
_geom_angle_atom_site_label_3
_geom_angle
_geom_angle_site_symmetry_1
_geom_angle_site_symmetry_3
_geom_angle_publ_flag
F2 Co2 F2 81.8(3) . 2 ?
F2 Co2 F1 82.3(3) . . ?
F2 Co2 O5 87.9(3) . . ?
F1 Co2 F2 77.2(3) . 2 ?
F1 Co2 O5 163.5(3) . . ?
O5 Co2 F2 88.3(3) . 2 ?
O2 Co2 F2 86.2(3) . . ?
O2 Co2 F2 164.3(3) . 2 ?
O2 Co2 F1 91.2(4) . . ?
O2 Co2 O5 101.4(4) . . ?
N3 Co2 F2 96.6(4) . 2 ?
N3 Co2 F2 177.9(4) . . ?
N3 Co2 F1 98.7(4) . . ?
N3 Co2 O5 90.7(4) . . ?
N3 Co2 O2 95.6(4) . . ?
F1 Co1 F2 81.3(3) . . ?
F1 Co1 F2 77.2(3) 2 . ?
F1 Co1 F1 80.6(3) 2 . ?
F1 Co1 O6 87.1(4) 2 . ?
O6 Co1 F2 163.2(3) . . ?
O6 Co1 F1 90.3(3) . . ?
O1 Co1 F2 93.5(4) . . ?
O1 Co1 F1 84.6(4) . . ?
O1 Co1 F1 163.5(3) . 2 ?
O1 Co1 O6 100.2(4) . . ?
O1 Co1 N1 95.6(4) . . ?
N1 Co1 F2 96.2(4) . . ?
N1 Co1 F1 177.5(4) . . ?
N1 Co1 F1 98.9(4) . 2 ?
N1 Co1 O6 92.1(5) . . ?
O6 S2 O6 110.3(7) . 2 ?
O5 S2 O6 109.4(5) 2_545 . ?
O5 S2 O6 107.8(5) 1_545 . ?
O5 S2 O6 107.8(5) 2_545 2 ?
O5 S2 O6 109.4(5) 1_545 2 ?
O5 S2 O5 112.2(7) 1_545 2_545 ?
O2 S1 O1 111.4(6) . . ?
O4 S1 O1 108.2(8) . . ?
O4 S1 O2 108.5(7) . . ?
O4 S1 O3 112.3(10) . . ?
O3 S1 O1 107.8(8) . . ?
O3 S1 O2 108.8(7) . . ?
Co2 F2 Co2 97.0(3) . 2 ?
Co2 F2 Co1 101.9(3) 2 . ?
Co2 F2 Co1 96.5(3) . . ?
Co2 F1 Co1 96.7(3) . . ?
Co1 F1 Co2 103.6(3) 2 . ?
Co1 F1 Co1 97.9(3) 2 . ?
S2 O6 Co1 134.6(6) . . ?
S1 O1 Co1 129.6(6) . . ?
S2 O5 Co2 133.9(6) 1_565 . ?
S1 O2 Co2 132.2(6) . . ?
C1 N1 Co1 128.7(11) . . ?
C3 N1 Co1 125.6(12) . . ?
C3 N1 C1 105.6(14) . . ?
C4 N3 Co2 126.5(11) . . ?
C6 N3 Co2 130.5(13) . . ?
C6 N3 C4 102.9(16) . . ?
C3 N2 C2 107.7(16) . . ?
C2 C1 N1 108.9(18) . . ?
N2 C2 C1 106.2(17) . . ?
N1 C3 N2 111.5(18) . . ?
C4 C5 N4 104.9(16) . . ?
C5 C4 N3 112.7(17) . . ?
N3 C6 N4 110(2) . . ?
C8 N5 C7 112(2) . . ?
C5 N4 C6 106.1(17) . . ?

loop_
_geom_bond_atom_site_label_1
_geom_bond_atom_site_label_2
_geom_bond_distance
_geom_bond_site_symmetry_2
_geom_bond_publ_flag
Co2 F2 2.094(7) . ?
Co2 F2 2.103(7) 2 ?
Co2 F1 2.095(8) . ?
Co2 O5 2.097(9) . ?
Co2 O2 2.078(9) . ?
Co2 N3 2.035(11) . ?
Co1 F2 2.119(7) . ?
Co1 F1 2.112(7) . ?
Co1 F1 2.077(8) 2 ?
Co1 O6 2.082(9) . ?
Co1 O1 2.039(9) . ?
Co1 N1 2.045(11) . ?
S2 O6 1.482(10) 2 ?
S2 O6 1.482(10) . ?
S2 O5 1.455(10) 2_545 ?
S2 O5 1.455(10) 1_545 ?
S1 O1 1.476(11) . ?
S1 O2 1.473(10) . ?
S1 O4 1.441(12) . ?
S1 O3 1.453(15) . ?
F2 Co2 2.103(7) 2 ?
F1 Co1 2.077(8) 2 ?
O5 S2 1.455(10) 1_565 ?
N1 C1 1.37(2) . ?
N1 C3 1.31(2) . ?
N3 C4 1.34(2) . ?
N3 C6 1.29(2) . ?
N2 C2 1.35(3) . ?
N2 C3 1.32(2) . ?
C1 C2 1.36(3) . ?
C5 C4 1.31(2) . ?
C5 N4 1.33(3) . ?
C6 N4 1.35(3) . ?
C7 N5 1.45(3) . ?
N5 C8 1.44(3) . ?
